data_4319957
loop_
_publ_author_name
'F. Albert Cotton'
'Lee M. Daniels'
'Penglin Huang'

_publ_section_title
;
 Correlation of Structure and Triboluminescence for Tetrahedral
 Manganese(II) Compounds
;
_journal_name_full 'Inorganic Chemistry'
_journal_page_first 3576
_journal_page_last 3578
_journal_paper_doi 10.1021/ic0101836
_journal_volume 40
_journal_year 2001
_chemical_compound_source synthesis
_chemical_formula_moiety MnI2(OAsPh3)2
_chemical_formula_sum 'C36 H30 As2 I2 Mn O2'
_chemical_formula_weight 953.18
_chemical_name_systematic
;
  ?
;
_space_group_IT_number 2
_symmetry_cell_setting triclinic
_symmetry_space_group_name_Hall '-P 1'
_symmetry_space_group_name_H-M 'P -1'
_atom_sites_solution_hydrogens geom
_atom_sites_solution_primary direct
_atom_sites_solution_secondary difmap
_audit_creation_method SHELXL
_cell_angle_alpha 83.17(4)
_cell_angle_beta 86.09(2)
_cell_angle_gamma 75.16(3)
_cell_formula_units_Z 4
_cell_length_a 10.094(4)
_cell_length_b 10.439(2)
_cell_length_c 34.852(15)
_cell_measurement_reflns_used 250
_cell_measurement_temperature 213(2)
_cell_measurement_theta_max 41.6
_cell_measurement_theta_min 18.1
_cell_volume 3522(2)
_computing_cell_refinement MADNES
_computing_data_collection MADNES
_computing_data_reduction PROCOR
_computing_structure_refinement 'SHELXL-93 (Sheldrick, 1993)'
_computing_structure_solution 'SHELXS-86 (Sheldrick, 1990)'
_diffrn_ambient_temperature 293(2)
_diffrn_measurement_device 'Nonius FAST'
_diffrn_measurement_method 'Ellipsoid-mask fitting'
_diffrn_radiation_monochromator graphite
_diffrn_radiation_source 'fine-focus sealed tube'
_diffrn_radiation_type MoK\a
_diffrn_radiation_wavelength 0.71073
_diffrn_reflns_av_R_equivalents 0.0462
_diffrn_reflns_av_sigmaI/netI 0.0482
_diffrn_reflns_limit_h_max 10
_diffrn_reflns_limit_h_min -10
_diffrn_reflns_limit_k_max 12
_diffrn_reflns_limit_k_min -11
_diffrn_reflns_limit_l_max 38
_diffrn_reflns_limit_l_min -37
_diffrn_reflns_number 16098
_diffrn_reflns_theta_max 24.21
_diffrn_reflns_theta_min 2.03
_diffrn_standards_number 'none (area detector data)'
_exptl_absorpt_coefficient_mu 4.022
_exptl_absorpt_correction_T_max 0.449
_exptl_absorpt_correction_T_min 0.330
_exptl_absorpt_correction_type multi-scan
_exptl_crystal_colour 'pale yellow'
_exptl_crystal_density_diffrn 1.798
_exptl_crystal_description block
_exptl_crystal_F_000 1836
_exptl_crystal_size_max 0.35
_exptl_crystal_size_mid 0.22
_exptl_crystal_size_min 0.20
_refine_diff_density_max 0.998
_refine_diff_density_min -0.767
_refine_diff_density_rms 0.146
_refine_ls_extinction_method none
_refine_ls_goodness_of_fit_all 1.100
_refine_ls_goodness_of_fit_obs 1.093
_refine_ls_hydrogen_treatment noref
_refine_ls_matrix_type full
_refine_ls_number_parameters 775
_refine_ls_number_reflns 9104
_refine_ls_number_restraints 0
_refine_ls_restrained_S_all 1.106
_refine_ls_restrained_S_obs 1.093
_refine_ls_R_factor_all 0.0599
_refine_ls_R_factor_obs 0.0485
_refine_ls_shift/esd_max -0.001
_refine_ls_shift/esd_mean 0.000
_refine_ls_structure_factor_coef Fsqd
_refine_ls_weighting_details 'w=1/[\s^2^(Fo^2^)+(0.0237P)^2^+41.0361P] where P=(Fo^2^+2Fc^2^)/3'
_refine_ls_weighting_scheme calc
_refine_ls_wR_factor_all 0.1180
_refine_ls_wR_factor_obs 0.1081
_reflns_number_observed 7923
_reflns_number_total 9112
_reflns_observed_criterion >2sigma(I)
_cod_data_source_file ic0101836_6.cif
_cod_data_source_block cmpd11
_cod_depositor_comments
;
The following automatic conversions were performed:

'_refine_ls_weighting_scheme' value 'calc
w=1/[\s^2^(Fo^2^)+(0.0237P)^2^+41.0361P] where P=(Fo^2^+2Fc^2^)/3'
was changed to 'calc'. New tag '_refine_ls_weighting_details' was
created. The value of the new tag was set to
'w=1/[\s^2^(Fo^2^)+(0.0237P)^2^+41.0361P] where P=(Fo^2^+2Fc^2^)/3'.

Automatic conversion script
Id: cif_fix_values 3143 2015-03-26 13:38:13Z robertas 
;
_cod_original_cell_volume 3522.1(22)
_cod_database_code 4319957

loop_
_symmetry_equiv_pos_as_xyz
'x, y, z'
'-x, -y, -z'

loop_
_atom_site_aniso_label
_atom_site_aniso_U_11
_atom_site_aniso_U_22
_atom_site_aniso_U_33
_atom_site_aniso_U_23
_atom_site_aniso_U_13
_atom_site_aniso_U_12
Mn2 0.0210(7) 0.0209(6) 0.0273(7) -0.0045(5) 0.0009(5) -0.0069(5)
Mn1 0.0228(8) 0.0232(7) 0.0285(7) -0.0036(5) -0.0020(5) -0.0055(6)
I2 0.0276(4) 0.0407(4) 0.0348(3) -0.0004(3) 0.0049(3) -0.0080(3)
I4 0.0351(4) 0.0288(3) 0.0397(3) 0.0006(2) 0.0071(3) -0.0125(3)
I3 0.0334(4) 0.0512(4) 0.0415(4) 0.0025(3) -0.0127(3) -0.0157(3)
I1 0.0624(5) 0.0374(4) 0.0454(4) -0.0195(3) 0.0100(3) -0.0114(3)
As4 0.0237(5) 0.0191(4) 0.0258(4) -0.0045(3) 0.0004(4) -0.0058(4)
As2 0.0259(5) 0.0234(4) 0.0239(4) -0.0032(3) -0.0034(4) -0.0049(4)
As3 0.0184(5) 0.0214(4) 0.0254(4) -0.0029(3) 0.0004(3) -0.0052(4)
As1 0.0207(5) 0.0261(5) 0.0328(5) -0.0013(4) -0.0042(4) -0.0066(4)
O3 0.017(3) 0.025(3) 0.035(3) -0.010(2) 0.001(3) -0.003(2)
O4 0.032(4) 0.013(3) 0.034(3) -0.008(2) -0.002(3) -0.006(2)
O1 0.013(3) 0.036(3) 0.050(4) -0.004(3) -0.006(3) -0.009(3)
O2 0.033(4) 0.018(3) 0.043(4) -0.003(3) -0.012(3) -0.010(3)
C61 0.012(4) 0.019(4) 0.028(4) -0.004(3) 0.000(3) 0.004(3)
C55 0.026(5) 0.019(4) 0.026(5) 0.000(3) -0.003(4) 0.007(4)
C37 0.018(5) 0.028(5) 0.035(5) -0.006(4) 0.004(4) -0.006(4)
C13 0.032(6) 0.037(5) 0.028(5) -0.001(4) -0.010(4) -0.008(4)
C7 0.032(6) 0.026(5) 0.023(4) -0.004(4) -0.004(4) 0.000(4)
C1 0.024(5) 0.025(5) 0.039(5) 0.000(4) -0.010(4) -0.006(4)
C71 0.023(5) 0.040(5) 0.030(5) 0.003(4) -0.006(4) 0.009(4)
C69 0.051(7) 0.032(5) 0.034(5) -0.011(4) 0.002(5) -0.012(5)
C30 0.045(6) 0.028(5) 0.029(5) -0.009(4) -0.004(4) -0.010(4)
C70 0.045(7) 0.043(6) 0.039(6) -0.012(5) -0.003(5) -0.021(5)
C72 0.031(5) 0.016(4) 0.025(4) 0.004(3) -0.008(4) 0.002(4)
C62 0.022(5) 0.037(5) 0.033(5) -0.004(4) 0.000(4) -0.016(4)
C67 0.033(6) 0.026(5) 0.029(5) -0.009(4) -0.003(4) -0.009(4)
C68 0.028(5) 0.029(5) 0.027(5) -0.010(4) -0.006(4) -0.007(4)
C50 0.034(6) 0.032(5) 0.040(5) -0.007(4) -0.005(4) -0.009(4)
C20 0.038(6) 0.039(5) 0.029(5) -0.006(4) -0.001(4) -0.006(4)
C66 0.035(6) 0.037(5) 0.033(5) -0.007(4) 0.004(4) -0.023(5)
C60 0.036(6) 0.035(5) 0.032(5) -0.005(4) -0.002(4) -0.006(4)
C49 0.020(5) 0.031(5) 0.018(4) -0.008(3) 0.002(4) -0.005(4)
C19 0.013(5) 0.038(5) 0.024(4) -0.009(4) -0.004(3) 0.004(4)
C28 0.048(7) 0.070(8) 0.034(6) -0.002(5) -0.002(5) -0.036(6)
C47 0.044(6) 0.038(5) 0.030(5) -0.002(4) 0.001(4) -0.018(5)
C54 0.027(5) 0.033(5) 0.034(5) -0.004(4) -0.007(4) -0.002(4)
C32 0.038(6) 0.066(7) 0.026(5) -0.009(5) -0.005(4) -0.009(5)
C3 0.030(6) 0.045(6) 0.051(6) -0.014(5) 0.005(5) -0.002(5)
C8 0.036(6) 0.035(5) 0.043(6) -0.001(4) -0.005(5) -0.008(5)
C14 0.057(8) 0.067(7) 0.041(6) -0.018(5) 0.008(5) -0.038(6)
C31 0.026(5) 0.031(5) 0.038(5) -0.012(4) -0.007(4) 0.002(4)
C38 0.025(6) 0.033(5) 0.049(6) -0.015(4) 0.004(4) -0.007(4)
C53 0.037(6) 0.032(5) 0.033(5) 0.010(4) 0.005(4) 0.002(4)
C6 0.020(5) 0.035(5) 0.056(6) -0.011(5) -0.009(4) 0.002(4)
C52 0.040(7) 0.055(7) 0.022(5) -0.006(4) -0.002(5) 0.008(5)
C42 0.029(6) 0.031(5) 0.071(7) -0.005(5) 0.006(5) -0.014(5)
C43 0.029(5) 0.030(5) 0.025(5) -0.001(4) -0.002(4) -0.009(4)
C56 0.031(6) 0.032(5) 0.034(5) -0.007(4) 0.005(4) -0.002(4)
C45 0.027(6) 0.023(5) 0.059(7) -0.007(4) 0.001(5) -0.009(4)
C65 0.031(6) 0.051(7) 0.057(7) -0.012(5) 0.010(5) -0.019(5)
C57 0.045(6) 0.020(5) 0.043(6) -0.001(4) 0.006(5) -0.010(4)
C51 0.030(6) 0.047(6) 0.044(6) -0.008(5) -0.022(5) 0.003(5)
C25 0.031(6) 0.046(6) 0.022(4) 0.001(4) -0.007(4) -0.009(5)
C4 0.056(8) 0.031(5) 0.058(7) -0.015(5) -0.018(6) -0.014(5)
C29 0.049(7) 0.049(6) 0.024(5) 0.003(4) -0.004(5) -0.025(5)
C44 0.024(5) 0.035(5) 0.034(5) -0.007(4) -0.002(4) -0.006(4)
C46 0.034(6) 0.033(5) 0.039(6) 0.008(4) -0.002(4) -0.009(4)
C63 0.030(6) 0.046(6) 0.041(6) -0.005(5) -0.004(4) -0.003(5)
C26 0.045(7) 0.054(6) 0.029(5) 0.003(4) -0.003(5) -0.012(5)
C2 0.029(6) 0.027(5) 0.044(5) -0.011(4) -0.010(4) -0.004(4)
C21 0.035(6) 0.060(7) 0.036(6) -0.005(5) 0.006(5) 0.010(5)
C12 0.029(6) 0.029(5) 0.047(6) -0.008(4) -0.007(4) -0.001(4)
C11 0.030(6) 0.050(6) 0.048(6) -0.021(5) -0.015(5) 0.007(5)
C58 0.039(6) 0.047(6) 0.037(6) 0.014(5) 0.006(4) -0.008(5)
C24 0.049(7) 0.031(5) 0.042(6) -0.004(4) -0.004(5) -0.016(5)
C48 0.046(6) 0.023(5) 0.031(5) -0.013(4) 0.000(4) -0.005(4)
C10 0.057(8) 0.044(6) 0.037(6) 0.000(5) -0.016(5) -0.006(6)
C59 0.031(6) 0.051(6) 0.033(5) -0.008(4) 0.000(4) -0.011(5)
C40 0.035(7) 0.057(7) 0.030(5) -0.008(5) 0.005(4) 0.006(5)
C39 0.046(8) 0.047(6) 0.054(7) -0.019(5) -0.004(5) -0.016(5)
C23 0.051(7) 0.046(6) 0.057(7) -0.026(5) -0.007(6) -0.013(5)
C34 0.037(7) 0.064(7) 0.056(7) -0.016(6) -0.013(5) 0.003(6)
C5 0.033(7) 0.045(6) 0.067(7) -0.013(5) -0.021(5) -0.007(5)
C41 0.019(6) 0.051(7) 0.079(8) 0.008(6) 0.015(5) -0.005(5)
C22 0.047(7) 0.079(9) 0.044(7) -0.039(6) -0.019(6) 0.031(7)
C36 0.037(7) 0.081(8) 0.052(7) -0.046(6) -0.015(5) 0.011(6)
C9 0.059(8) 0.037(6) 0.043(6) 0.010(5) 0.016(5) -0.016(5)
C27 0.035(7) 0.074(8) 0.039(6) 0.004(5) 0.007(5) -0.021(6)
C33 0.052(8) 0.082(9) 0.042(6) -0.009(6) -0.025(6) -0.001(6)
C64 0.023(6) 0.071(8) 0.053(7) -0.017(6) -0.001(5) 0.001(6)
C35 0.045(8) 0.074(9) 0.075(9) -0.042(7) -0.014(6) 0.020(6)
C16 0.047(8) 0.109(11) 0.036(6) -0.013(7) 0.009(5) -0.022(8)
C18 0.085(10) 0.046(6) 0.059(7) -0.010(5) 0.025(7) -0.052(7)
C17 0.080(11) 0.094(11) 0.065(9) -0.007(8) 0.020(7) -0.050(9)
C15 0.060(9) 0.075(8) 0.051(7) -0.012(6) 0.022(6) -0.030(7)

loop_
_atom_site_label
_atom_site_type_symbol
_atom_site_fract_x
_atom_site_fract_y
_atom_site_fract_z
_atom_site_U_iso_or_equiv
_atom_site_thermal_displace_type
_atom_site_occupancy
_atom_site_calc_flag
_atom_site_refinement_flags
_atom_site_disorder_group
Mn2 Mn 0.57995(13) 0.73664(12) 0.63451(4) 0.0227(3) Uani 1 d . .
Mn1 Mn 0.77548(13) 0.62818(12) 0.12790(4) 0.0247(3) Uani 1 d . .
I2 I 0.89372(6) 0.70738(6) 0.05978(2) 0.0350(2) Uani 1 d . .
I4 I 0.68354(6) 0.89272(6) 0.57808(2) 0.0345(2) Uani 1 d . .
I3 I 0.76492(7) 0.63605(7) 0.68908(2) 0.0412(2) Uani 1 d . .
I1 I 0.71546(8) 0.80971(7) 0.17905(2) 0.0479(2) Uani 1 d . .
As4 As 0.57999(9) 0.42573(8) 0.60432(2) 0.0227(2) Uani 1 d . .
As2 As 0.90482(9) 0.29457(8) 0.15645(2) 0.0245(2) Uani 1 d . .
As3 As 0.23620(9) 0.81311(8) 0.64606(2) 0.0217(2) Uani 1 d . .
As1 As 0.44035(9) 0.61319(8) 0.10782(3) 0.0264(2) Uani 1 d . .
O3 O 0.3904(6) 0.8393(5) 0.6521(2) 0.0259(13) Uani 1 d . .
O4 O 0.5335(6) 0.5879(5) 0.6102(2) 0.0257(13) Uani 1 d . .
O1 O 0.6078(6) 0.5716(6) 0.1165(2) 0.0323(14) Uani 1 d . .
O2 O 0.8932(6) 0.4577(5) 0.1527(2) 0.0305(14) Uani 1 d . .
C61 C 0.7729(8) 0.3685(7) 0.5917(2) 0.021(2) Uani 1 d . .
C55 C 0.5405(9) 0.3210(8) 0.6499(2) 0.026(2) Uani 1 d . .
C37 C 0.0933(9) 0.9482(8) 0.6675(2) 0.027(2) Uani 1 d . .
C13 C 0.3226(10) 0.6181(9) 0.1538(2) 0.032(2) Uani 1 d . .
C7 C 0.3818(9) 0.7900(8) 0.0820(2) 0.028(2) Uani 1 d . .
C1 C 0.4077(9) 0.4952(8) 0.0735(3) 0.029(2) Uani 1 d . .
C71 C 0.3050(9) 0.4969(9) 0.5163(3) 0.034(2) Uani 1 d . .
H71A H 0.2403(9) 0.5697(9) 0.5052(3) 0.041 Uiso 1 calc R .
C69 C 0.4244(11) 0.2654(9) 0.5177(3) 0.038(2) Uani 1 d . .
H69A H 0.4381(11) 0.1838(9) 0.5079(3) 0.046 Uiso 1 calc R .
C30 C 0.8021(10) 0.1250(9) 0.2162(2) 0.033(2) Uani 1 d . .
H30A H 0.8833(10) 0.0613(9) 0.2119(2) 0.040 Uiso 1 calc R .
C70 C 0.3271(11) 0.3737(10) 0.5026(3) 0.040(2) Uani 1 d . .
H70A H 0.2747(11) 0.3641(10) 0.4827(3) 0.048 Uiso 1 calc R .
C72 C 0.3801(9) 0.5107(8) 0.5466(2) 0.026(2) Uani 1 d . .
H72A H 0.3646(9) 0.5925(8) 0.5564(2) 0.031 Uiso 1 calc R .
C62 C 0.8318(9) 0.2318(9) 0.5896(2) 0.029(2) Uani 1 d . .
H62A H 0.7800(9) 0.1696(9) 0.5955(2) 0.035 Uiso 1 calc R .
C67 C 0.4791(9) 0.4017(8) 0.5623(2) 0.028(2) Uani 1 d . .
C68 C 0.5027(9) 0.2784(8) 0.5479(2) 0.027(2) Uani 1 d . .
H68A H 0.5696(9) 0.2058(8) 0.5582(2) 0.032 Uiso 1 calc R .
C50 C 0.0917(10) 0.7983(9) 0.5784(3) 0.035(2) Uani 1 d . .
H50A H 0.0347(10) 0.7588(9) 0.5952(3) 0.042 Uiso 1 calc R .
C20 C 0.9092(10) 0.3070(10) 0.0743(3) 0.036(2) Uani 1 d . .
H20A H 0.9449(10) 0.3804(10) 0.0750(3) 0.043 Uiso 1 calc R .
C66 C 0.8511(10) 0.4599(9) 0.5835(3) 0.033(2) Uani 1 d . .
H66A H 0.8117(10) 0.5502(9) 0.5849(3) 0.039 Uiso 1 calc R .
C60 C 0.5368(10) 0.3685(9) 0.6859(3) 0.035(2) Uani 1 d . .
H60A H 0.5518(10) 0.4521(9) 0.6873(3) 0.042 Uiso 1 calc R .
C49 C 0.2025(9) 0.8330(8) 0.5921(2) 0.023(2) Uani 1 d . .
C19 C 0.8734(8) 0.2392(9) 0.1083(2) 0.026(2) Uani 1 d . .
C28 C 0.5839(12) 0.1906(11) 0.2498(3) 0.047(3) Uani 1 d . .
H28A H 0.5196(12) 0.1715(11) 0.2686(3) 0.056 Uiso 1 calc R .
C47 C 0.1788(10) 0.5132(9) 0.7297(3) 0.036(2) Uani 1 d . .
H47A H 0.1672(10) 0.5034(9) 0.7565(3) 0.044 Uiso 1 calc R .
C54 C 0.2868(10) 0.8909(9) 0.5666(3) 0.032(2) Uani 1 d . .
H54A H 0.3616(10) 0.9129(9) 0.5758(3) 0.038 Uiso 1 calc R .
C32 C 1.1273(11) 0.1992(11) 0.2077(3) 0.043(3) Uani 1 d . .
H32A H 1.0629(11) 0.2317(11) 0.2269(3) 0.052 Uiso 1 calc R .
C3 C 0.4988(10) 0.3435(10) 0.0266(3) 0.043(3) Uani 1 d . .
H3A H 0.5741(10) 0.2916(10) 0.0140(3) 0.052 Uiso 1 calc R .
C8 C 0.4771(11) 0.8607(9) 0.0674(3) 0.038(2) Uani 1 d . .
H8A H 0.5706(11) 0.8251(9) 0.0704(3) 0.046 Uiso 1 calc R .
C14 C 0.3168(12) 0.7203(11) 0.1762(3) 0.050(3) Uani 1 d . .
H14A H 0.3721(12) 0.7790(11) 0.1694(3) 0.060 Uiso 1 calc R .
C31 C 1.0893(9) 0.2031(9) 0.1708(3) 0.032(2) Uani 1 d . .
C38 C 0.1123(10) 1.0732(9) 0.6693(3) 0.035(2) Uani 1 d . .
H38A H 0.1964(10) 1.0916(9) 0.6620(3) 0.042 Uiso 1 calc R .
C53 C 0.2619(10) 0.9162(9) 0.5281(3) 0.037(2) Uani 1 d . .
H53A H 0.3178(10) 0.9572(9) 0.5113(3) 0.045 Uiso 1 calc R .
C6 C 0.2745(10) 0.5036(9) 0.0628(3) 0.038(2) Uani 1 d . .
H6A H 0.1990(10) 0.5561(9) 0.0752(3) 0.046 Uiso 1 calc R .
C52 C 0.1526(11) 0.8802(10) 0.5144(3) 0.043(3) Uani 1 d . .
H52A H 0.1371(11) 0.8948(10) 0.4880(3) 0.051 Uiso 1 calc R .
C42 C -0.0293(10) 0.9191(10) 0.6778(3) 0.043(3) Uani 1 d . .
H42A H -0.0399(10) 0.8337(10) 0.6767(3) 0.051 Uiso 1 calc R .
C43 C 0.2119(9) 0.6465(8) 0.6707(2) 0.028(2) Uani 1 d . .
C56 C 0.5142(9) 0.1949(9) 0.6479(3) 0.033(2) Uani 1 d . .
H56A H 0.5141(9) 0.1626(9) 0.6242(3) 0.040 Uiso 1 calc R .
C45 C 0.1900(9) 0.4254(9) 0.6692(3) 0.036(2) Uani 1 d . .
H45A H 0.1843(9) 0.3560(9) 0.6554(3) 0.043 Uiso 1 calc R .
C65 C 0.9897(11) 0.4155(11) 0.5732(3) 0.045(3) Uani 1 d . .
H65A H 1.0438(11) 0.4761(11) 0.5682(3) 0.054 Uiso 1 calc R .
C57 C 0.4887(10) 0.1205(9) 0.6821(3) 0.036(2) Uani 1 d . .
H57A H 0.4733(10) 0.0368(9) 0.6814(3) 0.044 Uiso 1 calc R .
C51 C 0.0670(10) 0.8236(10) 0.5390(3) 0.041(3) Uani 1 d . .
H51A H -0.0075(10) 0.8020(10) 0.5295(3) 0.050 Uiso 1 calc R .
C25 C 0.7764(10) 0.2506(9) 0.1953(2) 0.033(2) Uani 1 d . .
C4 C 0.3683(11) 0.3510(9) 0.0154(3) 0.046(3) Uani 1 d . .
H4A H 0.3549(11) 0.3021(9) -0.0040(3) 0.055 Uiso 1 calc R .
C29 C 0.7042(11) 0.0967(10) 0.2437(3) 0.039(2) Uani 1 d . .
H29A H 0.7203(11) 0.0135(10) 0.2580(3) 0.047 Uiso 1 calc R .
C44 C 0.2101(9) 0.5432(9) 0.6490(3) 0.031(2) Uani 1 d . .
H44A H 0.2218(9) 0.5523(9) 0.6222(3) 0.037 Uiso 1 calc R .
C46 C 0.1786(10) 0.4096(9) 0.7080(3) 0.036(2) Uani 1 d . .
H46A H 0.1704(10) 0.3281(9) 0.7206(3) 0.044 Uiso 1 calc R .
C63 C 0.9720(10) 0.1920(10) 0.5784(3) 0.040(2) Uani 1 d . .
H63A H 1.0132(10) 0.1024(10) 0.5763(3) 0.048 Uiso 1 calc R .
C26 C 0.6525(11) 0.3441(11) 0.2010(3) 0.043(3) Uani 1 d . .
H26A H 0.6338(11) 0.4267(11) 0.1864(3) 0.051 Uiso 1 calc R .
C2 C 0.5193(10) 0.4128(8) 0.0565(3) 0.033(2) Uani 1 d . .
H2A H 0.6071(10) 0.4035(8) 0.0649(3) 0.039 Uiso 1 calc R .
C21 C 0.8918(11) 0.2652(12) 0.0396(3) 0.048(3) Uani 1 d . .
H21A H 0.9157(11) 0.3096(12) 0.0165(3) 0.058 Uiso 1 calc R .
C12 C 0.2430(10) 0.8438(9) 0.0780(3) 0.035(2) Uani 1 d . .
H12A H 0.1807(10) 0.7963(9) 0.0887(3) 0.042 Uiso 1 calc R .
C11 C 0.1963(11) 0.9696(10) 0.0579(3) 0.044(3) Uani 1 d . .
H11A H 0.1030(11) 1.0050(10) 0.0544(3) 0.053 Uiso 1 calc R .
C58 C 0.4861(10) 0.1710(10) 0.7176(3) 0.043(3) Uani 1 d . .
H58A H 0.4673(10) 0.1213(10) 0.7403(3) 0.052 Uiso 1 calc R .
C24 C 0.8169(11) 0.1313(9) 0.1078(3) 0.040(2) Uani 1 d . .
H24A H 0.7913(11) 0.0877(9) 0.1309(3) 0.048 Uiso 1 calc R .
C48 C 0.1967(10) 0.6307(8) 0.7103(3) 0.033(2) Uani 1 d . .
H48A H 0.1985(10) 0.7007(8) 0.7242(3) 0.040 Uiso 1 calc R .
C10 C 0.2894(12) 1.0411(11) 0.0431(3) 0.047(3) Uani 1 d . .
H10A H 0.2590(12) 1.1254(11) 0.0300(3) 0.056 Uiso 1 calc R .
C59 C 0.5111(10) 0.2928(10) 0.7192(3) 0.038(2) Uani 1 d . .
H59A H 0.5106(10) 0.3247(10) 0.7430(3) 0.046 Uiso 1 calc R .
C40 C -0.1205(11) 1.1421(11) 0.6922(3) 0.044(3) Uani 1 d . .
H40A H -0.1936(11) 1.2082(11) 0.7006(3) 0.053 Uiso 1 calc R .
C39 C 0.0036(11) 1.1712(11) 0.6822(3) 0.047(3) Uani 1 d . .
H39A H 0.0144(11) 1.2561(11) 0.6841(3) 0.057 Uiso 1 calc R .
C23 C 0.7988(12) 0.0894(11) 0.0728(3) 0.049(3) Uani 1 d . .
H23A H 0.7608(12) 0.0175(11) 0.0720(3) 0.059 Uiso 1 calc R .
C34 C 1.3569(12) 0.0955(11) 0.1882(3) 0.054(3) Uani 1 d . .
H34A H 1.4482(12) 0.0596(11) 0.1942(3) 0.065 Uiso 1 calc R .
C5 C 0.2579(11) 0.4324(10) 0.0335(3) 0.047(3) Uani 1 d . .
H5A H 0.1699(11) 0.4393(10) 0.0257(3) 0.057 Uiso 1 calc R .
C41 C -0.1380(11) 1.0188(11) 0.6899(3) 0.052(3) Uani 1 d . .
H41A H -0.2228(11) 1.0010(11) 0.6966(3) 0.063 Uiso 1 calc R .
C22 C 0.8378(12) 0.1554(13) 0.0396(3) 0.061(4) Uani 1 d . .
H22A H 0.8279(12) 0.1258(13) 0.0161(3) 0.074 Uiso 1 calc R .
C36 C 1.1820(11) 0.1540(12) 0.1422(3) 0.058(3) Uani 1 d . .
H36A H 1.1541(11) 0.1586(12) 0.1171(3) 0.069 Uiso 1 calc R .
C9 C 0.4270(12) 0.9873(10) 0.0480(3) 0.048(3) Uani 1 d . .
H9A H 0.4887(12) 1.0366(10) 0.0382(3) 0.057 Uiso 1 calc R .
C27 C 0.5584(11) 0.3128(12) 0.2284(3) 0.049(3) Uani 1 d . .
H27A H 0.4760(11) 0.3753(12) 0.2324(3) 0.059 Uiso 1 calc R .
C33 C 1.2638(12) 0.1457(12) 0.2163(3) 0.060(3) Uani 1 d . .
H33A H 1.2919(12) 0.1440(12) 0.2412(3) 0.072 Uiso 1 calc R .
C64 C 1.0465(11) 0.2827(12) 0.5706(3) 0.051(3) Uani 1 d . .
H64A H 1.1388(11) 0.2545(12) 0.5632(3) 0.061 Uiso 1 calc R .
C35 C 1.3180(12) 0.0971(12) 0.1512(4) 0.068(4) Uani 1 d . .
H35A H 1.3817(12) 0.0606(12) 0.1324(4) 0.081 Uiso 1 calc R .
C16 C 0.1504(13) 0.6489(14) 0.2179(3) 0.064(4) Uani 1 d . .
H16A H 0.0892(13) 0.6596(14) 0.2391(3) 0.077 Uiso 1 calc R .
C18 C 0.2451(13) 0.5273(11) 0.1641(3) 0.058(3) Uani 1 d . .
H18A H 0.2506(13) 0.4564(11) 0.1498(3) 0.069 Uiso 1 calc R .
C17 C 0.1603(15) 0.5452(15) 0.1962(4) 0.076(4) Uani 1 d . .
H17A H 0.1070(15) 0.4851(15) 0.2036(4) 0.091 Uiso 1 calc R .
C15 C 0.2298(13) 0.7357(13) 0.2084(3) 0.060(3) Uani 1 d . .
H15A H 0.2256(13) 0.8045(13) 0.2235(3) 0.072 Uiso 1 calc R .

loop_
_atom_type_symbol
_atom_type_description
_atom_type_scat_dispersion_real
_atom_type_scat_dispersion_imag
_atom_type_scat_source
C C 0.0033 0.0016 'International Tables Vol C Tables 4.2.6.8 and 6.1.1.4'
H H 0.0000 0.0000 'International Tables Vol C Tables 4.2.6.8 and 6.1.1.4'
O O 0.0106 0.0060 'International Tables Vol C Tables 4.2.6.8 and 6.1.1.4'
Mn Mn 0.3368 0.7283 'International Tables Vol C Tables 4.2.6.8 and 6.1.1.4'
As As 0.0499 2.0058 'International Tables Vol C Tables 4.2.6.8 and 6.1.1.4'
I I -0.4742 1.8119 'International Tables Vol C Tables 4.2.6.8 and 6.1.1.4'

loop_
_geom_angle_atom_site_label_1
_geom_angle_atom_site_label_2
_geom_angle_atom_site_label_3
_geom_angle
_geom_angle_site_symmetry_1
_geom_angle_site_symmetry_3
_geom_angle_publ_flag
O4 Mn2 O3 101.0(2) . . ?
O4 Mn2 I3 110.3(2) . . ?
O3 Mn2 I3 117.4(2) . . ?
O4 Mn2 I4 108.6(2) . . ?
O3 Mn2 I4 108.9(2) . . ?
I3 Mn2 I4 109.97(6) . . ?
O2 Mn1 O1 101.8(2) . . y
O2 Mn1 I1 109.2(2) . . y
O1 Mn1 I1 111.1(2) . . y
O2 Mn1 I2 110.8(2) . . y
O1 Mn1 I2 108.5(2) . . y
I1 Mn1 I2 114.73(6) . . y
O4 As4 C55 111.1(3) . . ?
O4 As4 C67 106.8(3) . . ?
C55 As4 C67 110.3(4) . . ?
O4 As4 C61 111.2(3) . . ?
C55 As4 C61 108.2(3) . . ?
C67 As4 C61 109.1(4) . . ?
O2 As2 C25 109.7(4) . . ?
O2 As2 C19 111.5(3) . . ?
C25 As2 C19 110.0(4) . . ?
O2 As2 C31 107.6(3) . . ?
C25 As2 C31 109.9(4) . . ?
C19 As2 C31 108.1(3) . . ?
O3 As3 C49 109.4(3) . . ?
O3 As3 C43 114.2(3) . . ?
C49 As3 C43 111.3(4) . . ?
O3 As3 C37 110.4(3) . . ?
C49 As3 C37 105.0(4) . . ?
C43 As3 C37 106.0(4) . . ?
O1 As1 C1 108.3(3) . . y
O1 As1 C7 112.2(4) . . y
C1 As1 C7 106.4(3) . . y
O1 As1 C13 114.1(3) . . y
C1 As1 C13 112.2(4) . . y
C7 As1 C13 103.4(4) . . y
As3 O3 Mn2 129.7(3) . . ?
As4 O4 Mn2 145.6(3) . . ?
As1 O1 Mn1 148.8(4) . . y
As2 O2 Mn1 139.1(3) . . y
C66 C61 C62 120.7(8) . . ?
C66 C61 As4 120.7(6) . . ?
C62 C61 As4 118.6(6) . . ?
C60 C55 C56 119.5(8) . . ?
C60 C55 As4 119.8(7) . . ?
C56 C55 As4 120.7(6) . . ?
C42 C37 C38 121.7(8) . . ?
C42 C37 As3 117.9(7) . . ?
C38 C37 As3 120.2(7) . . ?
C18 C13 C14 120.6(10) . . ?
C18 C13 As1 123.0(7) . . y
C14 C13 As1 116.4(8) . . y
C12 C7 C8 121.2(8) . . ?
C12 C7 As1 118.1(7) . . y
C8 C7 As1 120.7(7) . . y
C2 C1 C6 120.9(8) . . ?
C2 C1 As1 118.2(7) . . y
C6 C1 As1 120.5(7) . . y
C72 C71 C70 119.4(8) . . ?
C70 C69 C68 119.7(8) . . ?
C29 C30 C25 118.9(9) . . ?
C69 C70 C71 121.6(9) . . ?
C71 C72 C67 119.8(8) . . ?
C61 C62 C63 117.9(8) . . ?
C72 C67 C68 120.5(8) . . ?
C72 C67 As4 118.2(6) . . ?
C68 C67 As4 121.3(6) . . ?
C67 C68 C69 119.0(8) . . ?
C49 C50 C51 119.2(9) . . ?
C21 C20 C19 119.5(10) . . ?
C61 C66 C65 119.3(9) . . ?
C59 C60 C55 120.5(9) . . ?
C54 C49 C50 119.7(8) . . ?
C54 C49 As3 118.3(6) . . ?
C50 C49 As3 121.9(6) . . ?
C20 C19 C24 121.1(8) . . ?
C20 C19 As2 118.9(7) . . y
C24 C19 As2 120.0(7) . . y
C27 C28 C29 120.1(10) . . ?
C48 C47 C46 118.0(8) . . ?
C53 C54 C49 120.9(9) . . ?
C31 C32 C33 118.7(10) . . ?
C4 C3 C2 120.9(9) . . ?
C7 C8 C9 117.5(9) . . ?
C15 C14 C13 120.4(11) . . ?
C32 C31 C36 121.7(9) . . ?
C32 C31 As2 119.9(7) . . ?
C36 C31 As2 118.1(7) . . ?
C37 C38 C39 118.7(10) . . ?
C54 C53 C52 119.4(9) . . ?
C5 C6 C1 118.4(9) . . ?
C51 C52 C53 120.9(9) . . ?
C37 C42 C41 119.0(9) . . ?
C48 C43 C44 120.7(8) . . ?
C48 C43 As3 118.5(6) . . ?
C44 C43 As3 120.9(6) . . ?
C57 C56 C55 118.7(8) . . ?
C46 C45 C44 121.8(9) . . ?
C64 C65 C66 120.0(10) . . ?
C56 C57 C58 120.3(9) . . ?
C52 C51 C50 119.9(9) . . ?
C26 C25 C30 120.2(9) . . ?
C26 C25 As2 118.8(7) . . ?
C30 C25 As2 121.0(7) . . ?
C3 C4 C5 118.7(9) . . ?
C28 C29 C30 120.5(9) . . ?
C43 C44 C45 117.1(8) . . ?
C45 C46 C47 121.1(9) . . ?
C64 C63 C62 120.5(9) . . ?
C27 C26 C25 119.3(10) . . ?
C1 C2 C3 119.1(9) . . ?
C20 C21 C22 118.8(10) . . ?
C7 C12 C11 120.0(10) . . ?
C10 C11 C12 119.6(9) . . ?
C59 C58 C57 120.5(9) . . ?
C23 C24 C19 119.5(10) . . ?
C43 C48 C47 121.3(8) . . ?
C9 C10 C11 119.8(10) . . ?
C58 C59 C60 120.5(9) . . ?
C41 C40 C39 121.1(10) . . ?
C40 C39 C38 119.5(10) . . ?
C22 C23 C24 118.7(10) . . ?
C33 C34 C35 121.0(11) . . ?
C6 C5 C4 121.9(10) . . ?
C40 C41 C42 120.0(10) . . ?
C23 C22 C21 122.4(10) . . ?
C31 C36 C35 119.3(10) . . ?
C10 C9 C8 122.0(10) . . ?
C26 C27 C28 121.0(11) . . ?
C34 C33 C32 120.2(10) . . ?
C63 C64 C65 121.6(10) . . ?
C34 C35 C36 119.0(11) . . ?
C15 C16 C17 120.1(11) . . ?
C17 C18 C13 117.6(11) . . ?
C18 C17 C16 122.3(12) . . ?
C16 C15 C14 119.0(12) . . ?

loop_
_geom_bond_atom_site_label_1
_geom_bond_atom_site_label_2
_geom_bond_distance
_geom_bond_site_symmetry_2
_geom_bond_publ_flag
Mn2 O4 2.022(5) . ?
Mn2 O3 2.032(6) . ?
Mn2 I3 2.686(2) . ?
Mn2 I4 2.729(2) . ?
Mn1 O2 2.005(6) . y
Mn1 O1 2.008(6) . y
Mn1 I1 2.684(2) . y
Mn1 I2 2.720(2) . y
As4 O4 1.671(5) . ?
As4 C55 1.899(8) . ?
As4 C67 1.914(8) . ?
As4 C61 1.921(8) . ?
As2 O2 1.666(5) . y
As2 C25 1.907(9) . y
As2 C19 1.911(8) . y
As2 C31 1.932(9) . y
As3 O3 1.679(6) . ?
As3 C49 1.911(8) . ?
As3 C43 1.912(9) . ?
As3 C37 1.920(8) . ?
As1 O1 1.673(6) . y
As1 C1 1.914(9) . y
As1 C7 1.919(8) . y
As1 C13 1.926(10) . y
C61 C66 1.381(12) . ?
C61 C62 1.407(11) . ?
C55 C60 1.397(12) . ?
C55 C56 1.418(12) . ?
C37 C42 1.364(13) . ?
C37 C38 1.375(12) . ?
C13 C18 1.378(14) . ?
C13 C14 1.383(13) . ?
C7 C12 1.379(13) . ?
C7 C8 1.393(14) . ?
C1 C2 1.377(13) . ?
C1 C6 1.399(12) . ?
C71 C72 1.383(12) . ?
C71 C70 1.383(13) . ?
C69 C70 1.371(14) . ?
C69 C68 1.397(12) . ?
C30 C29 1.391(13) . ?
C30 C25 1.395(13) . ?
C72 C67 1.393(12) . ?
C62 C63 1.411(13) . ?
C67 C68 1.396(11) . ?
C50 C49 1.390(12) . ?
C50 C51 1.393(13) . ?
C20 C21 1.371(14) . ?
C20 C19 1.380(13) . ?
C66 C65 1.393(13) . ?
C60 C59 1.374(13) . ?
C49 C54 1.383(13) . ?
C19 C24 1.388(13) . ?
C28 C27 1.373(15) . ?
C28 C29 1.374(15) . ?
C47 C48 1.375(13) . ?
C47 C46 1.392(13) . ?
C54 C53 1.363(12) . ?
C32 C31 1.360(13) . ?
C32 C33 1.386(15) . ?
C3 C4 1.381(14) . ?
C3 C2 1.392(13) . ?
C8 C9 1.396(13) . ?
C14 C15 1.377(15) . ?
C31 C36 1.371(14) . ?
C38 C39 1.386(14) . ?
C53 C52 1.384(14) . ?
C6 C5 1.376(13) . ?
C52 C51 1.368(15) . ?
C42 C41 1.387(14) . ?
C43 C48 1.374(12) . ?
C43 C44 1.392(12) . ?
C56 C57 1.389(13) . ?
C45 C46 1.343(13) . ?
C45 C44 1.398(13) . ?
C65 C64 1.370(15) . ?
C57 C58 1.398(14) . ?
C25 C26 1.394(14) . ?
C4 C5 1.383(15) . ?
C63 C64 1.35(2) . ?
C26 C27 1.371(14) . ?
C21 C22 1.39(2) . ?
C12 C11 1.396(14) . ?
C11 C10 1.38(2) . ?
C58 C59 1.365(14) . ?
C24 C23 1.382(14) . ?
C10 C9 1.37(2) . ?
C40 C41 1.36(2) . ?
C40 C39 1.38(2) . ?
C23 C22 1.36(2) . ?
C34 C33 1.36(2) . ?
C34 C35 1.37(2) . ?
C36 C35 1.391(15) . ?
C16 C15 1.35(2) . ?
C16 C17 1.37(2) . ?
C18 C17 1.36(2) . ?
